data_2243151
loop_
_publ_author_name
'Sebbar, Nada Kheira'
'Hni, Brahim'
'H\"okelek, Tuncer'
'Labd Taha, Mohamed'
'Mague, Joel T.'
'El Ghayati, Lhoussaine'
'Essassi, El Mokhtar'

_publ_section_title
;
 Crystal structure, Hirshfeld surface analysis and interaction energy and
 DFT studies of
 (2<i>Z</i>)-4-benzyl-2-(2,4-dichlorobenzylidene)-2<i>H</i>-1,4-benzothiazin-3(4<i>H</i>)-one
;
_journal_coeditor_code LH5925
_journal_issue 11
_journal_name_full 'Acta Crystallographica Section E'
_journal_page_first 1650
_journal_page_last 1656
_journal_paper_doi 10.1107/S2056989019013586
_journal_volume 75
_journal_year 2019
_chemical_formula_iupac 'C22 H15 Cl2 N O S'
_chemical_formula_moiety 'C22 H15 Cl2 N O S'
_chemical_formula_sum 'C22 H15 Cl2 N O S'
_chemical_formula_weight 412.31
_chemical_name_systematic (2<i>Z</i>)-4-Benzyl-2-(2,4-dichlorobenzylidene)-2<i>H</i>-1,4-benzothiazin-3(4<i>H</i>)-one
_space_group_crystal_system monoclinic
_space_group_IT_number 14
_space_group_name_Hall '-P 2ybc'
_space_group_name_H-M_alt 'P 1 21/c 1'
_symmetry_space_group_name_Hall '-P 2ybc'
_symmetry_space_group_name_H-M 'P 1 21/c 1'
_atom_sites_solution_hydrogens difmap
_atom_sites_solution_secondary difmap
_audit_creation_method SHELXL-2018/3
_cell_angle_alpha 90
_cell_angle_beta 95.982(2)
_cell_angle_gamma 90
_cell_formula_units_Z 4
_cell_length_a 9.0373(7)
_cell_length_b 16.6798(13)
_cell_length_c 12.5110(10)
_cell_measurement_reflns_used 9943
_cell_measurement_temperature 150(2)
_cell_measurement_theta_max 43.4463
_cell_measurement_theta_min 4.3837
_cell_volume 1875.6(3)
_computing_cell_refinement
;
<i>SAINT</i> (Bruker, 2016)
;
_computing_data_collection
;
<i>APEX3</i> (Bruker, 2016)
;
_computing_data_reduction
;
<i>SAINT</i> (Bruker, 2016)
;
_computing_molecular_graphics
;
<i>DIAMOND</i> (Brandenburg & Putz, 2012)
;
_computing_publication_material
;
<i>SHELXTL</i> (Bruker, 2016)
;
_computing_structure_refinement
;
<i>SHELXL2018</i> (Sheldrick, 2015<i>b</i>)
;
_computing_structure_solution
;
<i>SHELXT</i> (Sheldrick, 2015<i>a</i>)
;
_diffrn_ambient_temperature 150(2)
_diffrn_detector_area_resol_mean 10.4167
_diffrn_measured_fraction_theta_full 1.000
_diffrn_measured_fraction_theta_max 1.000
_diffrn_measurement_device_type 'Bruker D8 VENTURE PHOTON 100 CMOS'
_diffrn_measurement_method '\w scans'
_diffrn_radiation_monochromator mirror
_diffrn_radiation_type CuK\a
_diffrn_radiation_wavelength 1.54178
_diffrn_reflns_av_R_equivalents 0.0375
_diffrn_reflns_av_unetI/netI 0.0147
_diffrn_reflns_limit_h_max 11
_diffrn_reflns_limit_h_min -11
_diffrn_reflns_limit_k_max 20
_diffrn_reflns_limit_k_min -20
_diffrn_reflns_limit_l_max 15
_diffrn_reflns_limit_l_min -15
_diffrn_reflns_number 48886
_diffrn_reflns_theta_full 74.600
_diffrn_reflns_theta_max 74.635
_diffrn_reflns_theta_min 4.433
_diffrn_source 'INCOATEC I\mS micro-focus source'
_exptl_absorpt_coefficient_mu 4.247
_exptl_absorpt_correction_T_max 0.70
_exptl_absorpt_correction_T_min 0.59
_exptl_absorpt_correction_type numerical
_exptl_absorpt_process_details
;
(<i>SADABS</i>; Krause <i>et al.</i>, 2015)
;
_exptl_crystal_colour colourless
_exptl_crystal_density_diffrn 1.460
_exptl_crystal_density_method 'not measured'
_exptl_crystal_description block
_exptl_crystal_F_000 848
_exptl_crystal_size_max 0.145
_exptl_crystal_size_mid 0.125
_exptl_crystal_size_min 0.092
_refine_diff_density_max 0.223
_refine_diff_density_min -0.259
_refine_ls_extinction_method none
_refine_ls_goodness_of_fit_ref 1.048
_refine_ls_hydrogen_treatment refall
_refine_ls_matrix_type full
_refine_ls_number_parameters 304
_refine_ls_number_reflns 3847
_refine_ls_number_restraints 0
_refine_ls_restrained_S_all 1.048
_refine_ls_R_factor_all 0.0276
_refine_ls_R_factor_gt 0.0263
_refine_ls_shift/su_max 0.001
_refine_ls_shift/su_mean 0.000
_refine_ls_structure_factor_coef Fsqd
_refine_ls_weighting_details 'w=1/[\s^2^(Fo^2^)+(0.0379P)^2^+0.6937P] where P=(Fo^2^+2Fc^2^)/3'
_refine_ls_weighting_scheme calc
_refine_ls_wR_factor_gt 0.0693
_refine_ls_wR_factor_ref 0.0703
_reflns_number_gt 3650
_reflns_number_total 3847
_reflns_threshold_expression 'I > 2\s(I)'
_cod_data_source_file lh5925sup1.cif
_cod_data_source_block I
_cod_database_code 2243151
_shelx_space_group_comment
;
The symmetry employed for this shelxl refinement is uniquely defined
by the following loop, which should always be used as a source of
symmetry information in preference to the above space-group names.
They are only intended as comments.
;
_shelx_estimated_absorpt_t_min 0.578
_shelx_estimated_absorpt_t_max 0.696

loop_
_space_group_symop_operation_xyz
'x, y, z'
'-x, y+1/2, -z+1/2'
'-x, -y, -z'
'x, -y-1/2, z-1/2'

loop_
_atom_site_type_symbol
_atom_site_label
_atom_site_fract_x
_atom_site_fract_y
_atom_site_fract_z
_atom_site_U_iso_or_equiv
_atom_site_adp_type
_atom_site_calc_flag
_atom_site_occupancy
Cl Cl1 0.32725(3) 0.51603(2) 0.51778(3) 0.03318(9) Uani d 1
Cl Cl2 -0.08376(4) 0.45362(2) 0.78449(3) 0.03443(10) Uani d 1
S S1 0.15102(3) 0.21109(2) 0.37534(2) 0.02451(9) Uani d 1
O O1 0.29675(11) 0.36735(6) 0.18264(8) 0.0318(2) Uani d 1
N N1 0.36671(11) 0.23777(6) 0.20360(8) 0.0231(2) Uani d 1
C C1 0.29233(13) 0.14621(7) 0.34225(10) 0.0235(2) Uani d 1
C C2 0.30706(15) 0.07308(8) 0.39669(11) 0.0287(3) Uani d 1
H H2 0.2413(19) 0.0621(10) 0.4526(14) 0.033(4) Uiso d 1
C C3 0.41257(16) 0.01777(8) 0.37140(12) 0.0327(3) Uani d 1
H H3 0.4187(18) -0.0323(10) 0.4058(13) 0.030(4) Uiso d 1
C C4 0.50780(16) 0.03719(8) 0.29531(13) 0.0330(3) Uani d 1
H H4 0.579(2) -0.0001(12) 0.2780(15) 0.042(5) Uiso d 1
C C5 0.49570(15) 0.11045(8) 0.24245(11) 0.0285(3) Uani d 1
H H5 0.5655(19) 0.1230(11) 0.1921(13) 0.035(4) Uiso d 1
C C6 0.38507(13) 0.16533(7) 0.26301(10) 0.0233(2) Uani d 1
C C7 0.29726(13) 0.30575(7) 0.23567(10) 0.0237(2) Uani d 1
C C8 0.22305(13) 0.30312(7) 0.33731(10) 0.0223(2) Uani d 1
C C9 0.20587(14) 0.37330(7) 0.38765(10) 0.0241(2) Uani d 1
H H9 0.2472(18) 0.4183(10) 0.3553(13) 0.031(4) Uiso d 1
C C10 0.13615(13) 0.38965(7) 0.48567(10) 0.0232(2) Uani d 1
C C11 0.18203(13) 0.45583(7) 0.55067(10) 0.0239(2) Uani d 1
C C12 0.11763(15) 0.47512(8) 0.64272(11) 0.0266(3) Uani d 1
H H12 0.152(2) 0.5194(11) 0.6845(14) 0.040(5) Uiso d 1
C C13 0.00202(14) 0.42783(8) 0.67128(10) 0.0261(3) Uani d 1
C C14 -0.04785(15) 0.36229(8) 0.61082(11) 0.0283(3) Uani d 1
H H14 -0.130(2) 0.3302(11) 0.6306(14) 0.038(4) Uiso d 1
C C15 0.01925(15) 0.34384(8) 0.51908(11) 0.0271(3) Uani d 1
H H15 -0.019(2) 0.3021(11) 0.4758(15) 0.042(5) Uiso d 1
C C16 0.43514(15) 0.24544(8) 0.10287(10) 0.0261(3) Uani d 1
H H16A 0.4342(18) 0.1915(10) 0.0694(13) 0.029(4) Uiso d 1
H H16B 0.3717(18) 0.2771(10) 0.0550(13) 0.027(4) Uiso d 1
C C17 0.59004(14) 0.28115(7) 0.11411(10) 0.0235(2) Uani d 1
C C18 0.65243(16) 0.30239(9) 0.02058(11) 0.0311(3) Uani d 1
H H18 0.593(2) 0.2943(11) -0.0487(15) 0.039(5) Uiso d 1
C C19 0.79411(17) 0.33523(9) 0.02566(13) 0.0384(3) Uani d 1
H H19 0.835(2) 0.3503(12) -0.0383(16) 0.050(5) Uiso d 1
C C20 0.87604(17) 0.34739(9) 0.12401(14) 0.0382(3) Uani d 1
H H20 0.973(2) 0.3695(12) 0.1271(15) 0.046(5) Uiso d 1
C C21 0.81497(16) 0.32701(8) 0.21707(13) 0.0334(3) Uani d 1
H H21 0.874(2) 0.3354(11) 0.2875(14) 0.040(5) Uiso d 1
C C22 0.67257(15) 0.29448(8) 0.21258(11) 0.0273(3) Uani d 1
H H22 0.6283(17) 0.2799(9) 0.2793(12) 0.024(4) Uiso d 1

loop_
_atom_site_aniso_label
_atom_site_aniso_U_11
_atom_site_aniso_U_22
_atom_site_aniso_U_33
_atom_site_aniso_U_12
_atom_site_aniso_U_13
_atom_site_aniso_U_23
Cl1 0.02604(16) 0.03290(17) 0.04160(19) -0.00735(12) 0.00829(13) -0.00211(13)
Cl2 0.03839(18) 0.03495(18) 0.03231(17) 0.00967(13) 0.01489(13) 0.00164(12)
S1 0.02266(15) 0.02109(15) 0.03075(17) -0.00207(11) 0.00738(12) 0.00098(11)
O1 0.0405(5) 0.0264(5) 0.0303(5) 0.0018(4) 0.0116(4) 0.0066(4)
N1 0.0226(5) 0.0248(5) 0.0224(5) -0.0006(4) 0.0050(4) 0.0000(4)
C1 0.0225(6) 0.0217(6) 0.0261(6) -0.0018(5) 0.0009(5) -0.0017(5)
C2 0.0297(7) 0.0241(6) 0.0321(7) -0.0029(5) 0.0017(5) 0.0022(5)
C3 0.0349(7) 0.0215(6) 0.0406(8) 0.0005(5) -0.0015(6) 0.0025(5)
C4 0.0295(7) 0.0245(6) 0.0446(8) 0.0037(5) 0.0022(6) -0.0047(6)
C5 0.0253(6) 0.0267(6) 0.0337(7) -0.0007(5) 0.0044(5) -0.0047(5)
C6 0.0225(6) 0.0214(6) 0.0255(6) -0.0026(5) 0.0004(5) -0.0020(5)
C7 0.0223(6) 0.0241(6) 0.0247(6) -0.0015(5) 0.0025(5) 0.0010(5)
C8 0.0194(5) 0.0231(6) 0.0246(6) 0.0002(4) 0.0034(4) 0.0033(4)
C9 0.0229(6) 0.0224(6) 0.0276(6) 0.0000(5) 0.0051(5) 0.0036(5)
C10 0.0228(6) 0.0207(6) 0.0265(6) 0.0038(5) 0.0041(5) 0.0034(4)
C11 0.0201(6) 0.0224(6) 0.0293(6) 0.0025(4) 0.0034(5) 0.0033(5)
C12 0.0259(6) 0.0242(6) 0.0293(6) 0.0039(5) 0.0015(5) -0.0006(5)
C13 0.0265(6) 0.0260(6) 0.0267(6) 0.0083(5) 0.0069(5) 0.0042(5)
C14 0.0279(6) 0.0238(6) 0.0350(7) 0.0014(5) 0.0111(5) 0.0048(5)
C15 0.0281(6) 0.0222(6) 0.0318(7) -0.0001(5) 0.0075(5) 0.0002(5)
C16 0.0273(6) 0.0315(7) 0.0196(6) -0.0010(5) 0.0033(5) -0.0020(5)
C17 0.0256(6) 0.0215(6) 0.0240(6) 0.0032(5) 0.0062(5) 0.0002(4)
C18 0.0344(7) 0.0333(7) 0.0271(7) 0.0065(6) 0.0104(5) 0.0039(5)
C19 0.0385(8) 0.0330(7) 0.0476(9) 0.0061(6) 0.0232(7) 0.0101(6)
C20 0.0270(7) 0.0262(7) 0.0630(10) -0.0002(5) 0.0123(6) 0.0026(6)
C21 0.0290(7) 0.0262(7) 0.0442(8) -0.0002(5) -0.0002(6) -0.0042(6)
C22 0.0294(6) 0.0261(6) 0.0265(6) -0.0009(5) 0.0042(5) -0.0013(5)

loop_
_atom_type_symbol
_atom_type_description
_atom_type_scat_dispersion_real
_atom_type_scat_dispersion_imag
_atom_type_scat_source
C C 0.0181 0.0091 'International Tables Vol C Tables 4.2.6.8 and 6.1.1.4'
H H 0.0000 0.0000 'International Tables Vol C Tables 4.2.6.8 and 6.1.1.4'
Cl Cl 0.3639 0.7018 'International Tables Vol C Tables 4.2.6.8 and 6.1.1.4'
N N 0.0311 0.0180 'International Tables Vol C Tables 4.2.6.8 and 6.1.1.4'
O O 0.0492 0.0322 'International Tables Vol C Tables 4.2.6.8 and 6.1.1.4'
S S 0.3331 0.5567 'International Tables Vol C Tables 4.2.6.8 and 6.1.1.4'

loop_
_geom_angle_atom_site_label_1
_geom_angle_atom_site_label_2
_geom_angle_atom_site_label_3
_geom_angle
C8 S1 C1 100.14(6)
C7 N1 C6 125.51(10)
C7 N1 C16 115.14(10)
C6 N1 C16 119.20(10)
C2 C1 C6 120.71(12)
C2 C1 S1 117.26(10)
C6 C1 S1 122.02(10)
C3 C2 C1 120.17(13)
C3 C2 H2 121.4(10)
C1 C2 H2 118.5(10)
C4 C3 C2 119.47(13)
C4 C3 H3 120.7(10)
C2 C3 H3 119.8(10)
C3 C4 C5 120.59(13)
C3 C4 H4 119.6(12)
C5 C4 H4 119.7(12)
C4 C5 C6 120.71(13)
C4 C5 H5 118.7(10)
C6 C5 H5 120.6(11)
C5 C6 C1 118.24(12)
C5 C6 N1 120.50(11)
C1 C6 N1 121.26(11)
O1 C7 N1 120.68(11)
O1 C7 C8 120.54(11)
N1 C7 C8 118.78(10)
C9 C8 C7 117.09(11)
C9 C8 S1 124.79(10)
C7 C8 S1 117.88(9)
C8 C9 C10 129.48(12)
C8 C9 H9 114.8(10)
C10 C9 H9 115.7(10)
C15 C10 C11 116.15(11)
C15 C10 C9 123.53(12)
C11 C10 C9 120.29(11)
C12 C11 C10 122.68(12)
C12 C11 Cl1 117.23(10)
C10 C11 Cl1 120.08(10)
C11 C12 C13 118.49(12)
C11 C12 H12 120.1(11)
C13 C12 H12 121.4(11)
C14 C13 C12 121.49(12)
C14 C13 Cl2 119.70(10)
C12 C13 Cl2 118.79(10)
C13 C14 C15 118.94(12)
C13 C14 H14 120.9(10)
C15 C14 H14 120.1(10)
C14 C15 C10 122.24(12)
C14 C15 H15 118.7(12)
C10 C15 H15 118.9(12)
N1 C16 C17 115.04(10)
N1 C16 H16A 107.3(9)
C17 C16 H16A 111.3(9)
N1 C16 H16B 108.1(10)
C17 C16 H16B 109.4(10)
H16A C16 H16B 105.2(13)
C22 C17 C18 118.42(12)
C22 C17 C16 123.41(11)
C18 C17 C16 118.16(12)
C19 C18 C17 120.85(14)
C19 C18 H18 120.7(11)
C17 C18 H18 118.5(11)
C20 C19 C18 120.29(14)
C20 C19 H19 119.3(12)
C18 C19 H19 120.4(12)
C21 C20 C19 119.32(14)
C21 C20 H20 120.6(11)
C19 C20 H20 120.1(11)
C20 C21 C22 120.69(14)
C20 C21 H21 119.2(11)
C22 C21 H21 120.1(11)
C17 C22 C21 120.43(13)
C17 C22 H22 118.7(9)
C21 C22 H22 120.9(9)

loop_
_geom_bond_atom_site_label_1
_geom_bond_atom_site_label_2
_geom_bond_distance
Cl1 C11 1.7357(13)
Cl2 C13 1.7382(13)
S1 C8 1.7525(12)
S1 C1 1.7561(13)
O1 C7 1.2228(16)
N1 C7 1.3759(16)
N1 C6 1.4192(16)
N1 C16 1.4661(16)
C1 C2 1.3967(18)
C1 C6 1.4000(18)
C2 C3 1.387(2)
C2 H2 0.981(18)
C3 C4 1.387(2)
C3 H3 0.938(17)
C4 C5 1.388(2)
C4 H4 0.94(2)
C5 C6 1.3990(18)
C5 H5 0.960(18)
C7 C8 1.4988(17)
C8 C9 1.3458(18)
C9 C10 1.4616(17)
C9 H9 0.948(17)
C10 C15 1.4024(18)
C10 C11 1.4076(18)
C11 C12 1.3814(18)
C12 C13 1.3854(19)
C12 H12 0.940(19)
C13 C14 1.3781(19)
C14 C15 1.3874(19)
C14 H14 0.971(19)
C15 H15 0.928(19)
C16 C17 1.5143(18)
C16 H16A 0.993(17)
C16 H16B 0.945(16)
C17 C22 1.3899(18)
C17 C18 1.3965(18)
C18 C19 1.388(2)
C18 H18 0.979(18)
C19 C20 1.383(2)
C19 H19 0.95(2)
C20 C21 1.382(2)
C20 H20 0.95(2)
C21 C22 1.392(2)
C21 H21 0.993(18)
C22 H22 0.992(16)

loop_
_geom_contact_atom_site_label_1
_geom_contact_atom_site_label_2
_geom_contact_distance
_geom_contact_site_symmetry_2
_geom_contact_publ_flag
Cl1 Cl1 3.2439(5) 3_666 yes
Cl1 C14 3.4981(14) 3_566 yes
Cl1 H9 2.647(16) . yes
Cl2 H19 2.96(2) 1_456 yes
Cl2 H9 3.044(16) 3_566 yes
Cl2 H4 3.138(18) 4_466 yes
S1 Cl2 3.5832(5) 4_565 yes
S1 Cl2 3.5832(5) 4_565 yes
S1 N1 3.0801(11) . yes
S1 C15 3.1625(14) . yes
S1 C13 3.6033(13) 4_565 yes
S1 H15 2.578(18) . yes
O1 C17 3.2096(16) . yes
O1 C4 3.3346(17) 2_655 yes
O1 H9 2.406(16) . yes
O1 H16B 2.345(16) . yes
O1 H4 2.51(2) 2_655 yes
N1 S1 3.0801(11) . yes
N1 H22 2.552(15) . yes
C1 C12 3.4639(18) 4_565 yes
C1 C13 3.4372(18) 4_565 yes
C2 C12 3.541(2) 4_565 yes
C3 C3 3.485(2) 3_656 yes
C5 C22 3.4988(19) . yes
C5 C17 3.4201(18) . yes
C6 C22 3.4830(18) . yes
C6 C12 3.5828(18) 4_565 yes
C7 C22 3.4391(18) . yes
C10 C12 3.4871(18) 3_566 yes
C14 C20 3.572(2) 4_466 yes
C5 H16A 2.563(16) . yes
C6 H22 2.904(15) . yes
C8 H15 2.929(18) . yes
C16 H5 2.556(18) . yes
C17 H5 2.829(18) . yes
C18 H3 2.998(17) 2_655 yes
C21 H12 2.845(18) 3_666 yes
H14 C20 2.964(18) 4_466 yes
H14 C21 2.899(18) 4_466 yes
H14 C22 2.990(18) 4_466 yes
H15 C19 2.951(18) 4_466 yes
H16B S1 2.852(16) 4_565 yes
H16B C1 2.973(16) 4_565 yes
H18 C6 2.934(19) 4_565 yes
H5 H16A 2.16(2) . yes
H12 H21 2.46(3) 3_666 yes
H15 H21 2.51(3) 1_455 yes
H16B H18 2.51(2) . yes
H18 H22 2.53(2) 4_565 yes

loop_
_geom_hbond_atom_site_label_D
_geom_hbond_atom_site_label_H
_geom_hbond_atom_site_label_A
_geom_hbond_site_symmetry_A
_geom_hbond_distance_DH
_geom_hbond_distance_HA
_geom_hbond_distance_DA
_geom_hbond_angle_DHA
_geom_hbond_publ_flag
C4 H4 O1 2_645 0.936(19) 2.51(2) 3.3346(17) 147.7(15) yes
C16 H16B S1 4_565 0.945(16) 2.852(16) 3.7011(13) 149.9(12) yes
C3 H3 Cg4 2_645 0.938(17) 2.901(17) 3.6428(15) 136.8(13) yes
C14 H14 Cg4 4_455 0.971(19) 2.710(18) 3.5593(15) 146.8(14) yes
C18 H18 Cg1 4_554 0.979(18) 2.969(18) 3.6759(16) 130.0(13) yes

loop_
_geom_torsion_atom_site_label_1
_geom_torsion_atom_site_label_2
_geom_torsion_atom_site_label_3
_geom_torsion_atom_site_label_4
_geom_torsion
C8 S1 C1 C2 155.71(10)
C8 S1 C1 C6 -25.73(11)
C6 C1 C2 C3 -1.12(19)
S1 C1 C2 C3 177.47(10)
C1 C2 C3 C4 3.0(2)
C2 C3 C4 C5 -1.7(2)
C3 C4 C5 C6 -1.5(2)
C4 C5 C6 C1 3.35(19)
C4 C5 C6 N1 -175.72(12)
C2 C1 C6 C5 -2.05(18)
S1 C1 C6 C5 179.43(9)
C2 C1 C6 N1 177.02(11)
S1 C1 C6 N1 -1.50(17)
C7 N1 C6 C5 -158.93(12)
C16 N1 C6 C5 16.29(17)
C7 N1 C6 C1 22.03(18)
C16 N1 C6 C1 -162.76(11)
C6 N1 C7 O1 174.42(12)
C16 N1 C7 O1 -0.96(17)
C6 N1 C7 C8 -5.15(18)
C16 N1 C7 C8 179.46(10)
O1 C7 C8 C9 -23.67(18)
N1 C7 C8 C9 155.91(11)
O1 C7 C8 S1 150.91(10)
N1 C7 C8 S1 -29.52(15)
C1 S1 C8 C9 -145.73(11)
C1 S1 C8 C7 40.15(10)
C7 C8 C9 C10 178.71(12)
S1 C8 C9 C10 4.6(2)
C8 C9 C10 C15 -29.8(2)
C8 C9 C10 C11 152.34(13)
C15 C10 C11 C12 0.42(18)
C9 C10 C11 C12 178.46(11)
C15 C10 C11 Cl1 179.25(9)
C9 C10 C11 Cl1 -2.71(16)
C10 C11 C12 C13 -0.78(19)
Cl1 C11 C12 C13 -179.64(9)
C11 C12 C13 C14 0.72(19)
C11 C12 C13 Cl2 -177.88(9)
C12 C13 C14 C15 -0.33(19)
Cl2 C13 C14 C15 178.27(10)
C13 C14 C15 C10 0.0(2)
C11 C10 C15 C14 0.00(19)
C9 C10 C15 C14 -177.97(12)
C7 N1 C16 C17 84.01(14)
C6 N1 C16 C17 -91.69(14)
N1 C16 C17 C22 9.68(18)
N1 C16 C17 C18 -169.73(11)
C22 C17 C18 C19 0.7(2)
C16 C17 C18 C19 -179.87(13)
C17 C18 C19 C20 0.1(2)
C18 C19 C20 C21 -0.4(2)
C19 C20 C21 C22 0.1(2)
C18 C17 C22 C21 -1.06(19)
C16 C17 C22 C21 179.53(12)
C20 C21 C22 C17 0.7(2)

_cod_database_fobs_code 2243151
